data_7112193
loop_
_publ_author_name
'P. J. Beldon'
'S. Tominaka'
'P. Singh'
'T. Saha Dasgupta'
'E. G. Bithell'
'A. K. Cheetham'

_publ_section_title
;
 Layered structures and nanosheets of pyrimidinethiolate coordination
 polymers
;
_journal_name_full Chem.Commun.
_journal_page_first 3955
_journal_paper_doi 10.1039/C4CC00771A
_journal_volume 50
_journal_year 2014
_chemical_formula_moiety 'C8 H6 Fe N4 S2'
_chemical_formula_sum 'C8 H6 Fe N4 S2'
_chemical_formula_weight 278.14
_chemical_name_systematic
;
 ?
;
_space_group_crystal_system orthorhombic
_space_group_IT_number 61
_space_group_name_Hall '-P 2ac 2ab'
_space_group_name_H-M_alt 'P b c a'
_symmetry_space_group_name_Hall '-P 2ac 2ab'
_symmetry_space_group_name_H-M 'P b c a'
_atom_sites_solution_hydrogens geom
_atom_sites_solution_primary direct
_audit_creation_date 2013-11-09
_audit_creation_method
;
Olex2 1.2
(compiled 2013.09.17 svn.r2790 for OlexSys, GUI svn.r4601)
;
_cell_angle_alpha 90
_cell_angle_beta 90
_cell_angle_gamma 90
_cell_formula_units_Z 8
_cell_length_a 7.90952(17)
_cell_length_b 16.0335(4)
_cell_length_c 15.9946(3)
_cell_measurement_reflns_used 5533
_cell_measurement_temperature 293
_cell_measurement_theta_max 70.0340
_cell_measurement_theta_min 5.5000
_cell_volume 2028.39(8)
_computing_cell_refinement
;
CrysAlisPro, Agilent Technologies,
Version 1.171.36.32 (release 02-08-2013 CrysAlis171 .NET)
(compiled Aug  2 2013,16:46:58)
;
_computing_data_collection
;
CrysAlisPro, Agilent Technologies,
Version 1.171.36.32 (release 02-08-2013 CrysAlis171 .NET)
(compiled Aug  2 2013,16:46:58)
;
_computing_data_reduction
;
CrysAlisPro, Agilent Technologies,
Version 1.171.36.32 (release 02-08-2013 CrysAlis171 .NET)
(compiled Aug  2 2013,16:46:58)
;
_computing_molecular_graphics
;
O. V. Dolomanov, L. J. Bourhis, R. J. Gildea, J. A. K. Howard and H. Puschmann,
OLEX2: a complete structure solution, refinement and analysis program.
J. Appl. Cryst. (2009). 42, 339-341.
;
_computing_publication_material
;
O. V. Dolomanov, L. J. Bourhis, R. J. Gildea, J. A. K. Howard and H. Puschmann,
OLEX2: a complete structure solution, refinement and analysis program.
J. Appl. Cryst. (2009). 42, 339-341.
;
_computing_structure_refinement
;
SHELX, G.M. Sheldrick, Acta Cryst.
(2008). A64, 112-122
;
_computing_structure_solution
;
SHELX, G.M. Sheldrick, Acta Cryst.
(2008). A64, 112-122
;
_diffrn_ambient_temperature 293.0
_diffrn_detector_area_resol_mean 16.1183
_diffrn_measured_fraction_theta_full 1.000
_diffrn_measured_fraction_theta_max 0.996
_diffrn_measurement_details
;
  1 omega   34.00   76.00   1.0000    1.5900
omega____ theta____ kappa____ phi______ frames
    -        0.0000 -178.0000   30.0000 42

  2 omega   40.00   77.00   1.0000    1.5900
omega____ theta____ kappa____ phi______ frames
    -        0.0000 -178.0000 -150.0000 37

  3 omega   83.00  126.00   1.0000    6.3500
omega____ theta____ kappa____ phi______ frames
    -       54.7500  125.0000  120.0000 43

  4 omega   73.00   98.00   1.0000    6.3500
omega____ theta____ kappa____ phi______ frames
    -       54.7500  125.0000  -30.0000 25

  5 omega   41.00  117.00   1.0000    6.3500
omega____ theta____ kappa____ phi______ frames
    -       54.7500   57.0000   60.0000 76

  6 omega   90.00  120.00   1.0000    6.3500
omega____ theta____ kappa____ phi______ frames
    -       54.7500  125.0000    0.0000 30

  7 omega   94.00  120.00   1.0000    6.3500
omega____ theta____ kappa____ phi______ frames
    -       54.7500  125.0000 -150.0000 26

  8 omega   40.00   83.00   1.0000   20.0000
omega____ theta____ kappa____ phi______ frames
    -      109.5000  -50.0000 -180.0000 43

  9 omega   37.00   79.00   1.0000   20.0000
omega____ theta____ kappa____ phi______ frames
    -      109.5000 -111.0000  -30.0000 42

 10 omega   42.00   70.00   1.0000   20.0000
omega____ theta____ kappa____ phi______ frames
    -      109.5000  -37.0000   90.0000 28

 11 omega   38.00   65.00   1.0000   20.0000
omega____ theta____ kappa____ phi______ frames
    -      109.5000  -25.0000  -60.0000 27

 12 omega   96.00  122.00   1.0000   20.0000
omega____ theta____ kappa____ phi______ frames
    -      109.5000  178.0000 -180.0000 26

 13 omega   36.00   71.00   1.0000   20.0000
omega____ theta____ kappa____ phi______ frames
    -      109.5000  -25.0000   30.0000 35

 14 omega   35.00   69.00   1.0000   20.0000
omega____ theta____ kappa____ phi______ frames
    -      109.5000  -25.0000  120.0000 34

 15 omega   56.00   81.00   1.0000   20.0000
omega____ theta____ kappa____ phi______ frames
    -      109.5000 -111.0000    0.0000 25

 16 omega  102.00  170.00   1.0000   20.0000
omega____ theta____ kappa____ phi______ frames
    -      109.5000   12.0000  -30.0000 68

 17 omega   43.00   77.00   1.0000   20.0000
omega____ theta____ kappa____ phi______ frames
    -      109.5000   12.0000  -30.0000 34

 18 omega   38.00   78.00   1.0000   20.0000
omega____ theta____ kappa____ phi______ frames
    -      109.5000  178.0000 -180.0000 40

 19 omega   45.00   71.00   1.0000   20.0000
omega____ theta____ kappa____ phi______ frames
    -      109.5000  -37.0000  -90.0000 26

 20 omega   37.00   62.00   1.0000   20.0000
omega____ theta____ kappa____ phi______ frames
    -      109.5000  -37.0000  120.0000 25

 21 omega  -25.00   44.00   1.0000    1.5900
omega____ theta____ kappa____ phi______ frames
    -        0.0000  -99.0000 -150.0000 69

 22 omega  -22.00   69.00   1.0000    1.5900
omega____ theta____ kappa____ phi______ frames
    -        0.0000   57.0000    0.0000 91

 23 omega -124.00  -33.00   1.0000    6.3500
omega____ theta____ kappa____ phi______ frames
    -      -54.7500  -57.0000 -120.0000 91

 24 omega -124.00  -33.00   1.0000    6.3500
omega____ theta____ kappa____ phi______ frames
    -      -54.7500  -57.0000  150.0000 91

 25 omega -113.00  -18.00   1.0000    6.3500
omega____ theta____ kappa____ phi______ frames
    -      -54.7500  125.0000  120.0000 95

 26 omega -126.00  -23.00   1.0000    6.3500
omega____ theta____ kappa____ phi______ frames
    -      -54.7500  -77.0000   90.0000 103

 27 omega -126.00  -23.00   1.0000    6.3500
omega____ theta____ kappa____ phi______ frames
    -      -54.7500  -77.0000  -30.0000 103

 28 omega   73.00  127.00   1.0000    6.3500
omega____ theta____ kappa____ phi______ frames
    -       54.7500  125.0000   60.0000 54

 29 omega   36.00   90.00   1.0000   20.0000
omega____ theta____ kappa____ phi______ frames
    -      109.5000 -111.0000   60.0000 54

 30 omega   36.00   90.00   1.0000   20.0000
omega____ theta____ kappa____ phi______ frames
    -      109.5000 -111.0000 -120.0000 54
;
_diffrn_measurement_device_type 'Xcalibur, Eos, Gemini ultra'
_diffrn_measurement_method '\w scans'
_diffrn_orient_matrix_UB_11 0.0414989000
_diffrn_orient_matrix_UB_12 0.0369203000
_diffrn_orient_matrix_UB_13 0.0865528000
_diffrn_orient_matrix_UB_21 -0.1546909000
_diffrn_orient_matrix_UB_22 0.0580542000
_diffrn_orient_matrix_UB_23 -0.0067234000
_diffrn_orient_matrix_UB_31 -0.1107650000
_diffrn_orient_matrix_UB_32 -0.0670807000
_diffrn_orient_matrix_UB_33 0.0417543000
_diffrn_radiation_monochromator mirror
_diffrn_radiation_type 'Cu K\a'
_diffrn_radiation_wavelength 1.5418
_diffrn_reflns_av_R_equivalents 0.0554
_diffrn_reflns_av_unetI/netI 0.0278
_diffrn_reflns_Laue_measured_fraction_full 1.000
_diffrn_reflns_Laue_measured_fraction_max 0.996
_diffrn_reflns_limit_h_max 7
_diffrn_reflns_limit_h_min -9
_diffrn_reflns_limit_k_max 17
_diffrn_reflns_limit_k_min -19
_diffrn_reflns_limit_l_max 19
_diffrn_reflns_limit_l_min -18
_diffrn_reflns_number 10617
_diffrn_reflns_point_group_measured_fraction_full 1.000
_diffrn_reflns_point_group_measured_fraction_max 0.996
_diffrn_reflns_theta_full 67.684
_diffrn_reflns_theta_max 70.234
_diffrn_reflns_theta_min 5.518
_diffrn_source 'Enhance Ultra (Cu) X-ray Source'
_exptl_absorpt_coefficient_mu 15.522
_exptl_absorpt_correction_T_max 1.00000
_exptl_absorpt_correction_T_min 0.22478
_exptl_absorpt_correction_type multi-scan
_exptl_absorpt_process_details
;
CrysAlisPro, Agilent Technologies,
Version 1.171.36.32 (release 02-08-2013 CrysAlis171 .NET)
(compiled Aug  2 2013,16:46:58)
Empirical absorption correction using spherical harmonics,
 implemented in SCALE3 ABSPACK scaling algorithm.
;
_exptl_crystal_colour red
_exptl_crystal_colour_primary red
_exptl_crystal_density_diffrn 1.822
_exptl_crystal_description prism
_exptl_crystal_F_000 1120
_exptl_crystal_size_max 0.2847
_exptl_crystal_size_mid 0.1988
_exptl_crystal_size_min 0.0855
_refine_diff_density_max 0.669
_refine_diff_density_min -0.685
_refine_diff_density_rms 0.092
_refine_ls_extinction_method none
_refine_ls_goodness_of_fit_ref 1.051
_refine_ls_hydrogen_treatment constr
_refine_ls_matrix_type full
_refine_ls_number_parameters 136
_refine_ls_number_reflns 1928
_refine_ls_number_restraints 0
_refine_ls_restrained_S_all 1.051
_refine_ls_R_factor_all 0.0458
_refine_ls_R_factor_gt 0.0396
_refine_ls_shift/su_max 0.000
_refine_ls_shift/su_mean 0.000
_refine_ls_structure_factor_coef Fsqd
_refine_ls_weighting_details 'w=1/[\s^2^(Fo^2^)+(0.0782P)^2^+0.4429P] where P=(Fo^2^+2Fc^2^)/3'
_refine_ls_weighting_scheme calc
_refine_ls_wR_factor_gt 0.1067
_refine_ls_wR_factor_ref 0.1115
_reflns_Friedel_coverage 0.000
_reflns_number_gt 1699
_reflns_number_total 1928
_reflns_threshold_expression 'I > 2\s(I)'
_cod_data_source_file c4cc00771a2.cif
_cod_data_source_block fepy2th2_rt_slm
_cod_database_code 7112193
_shelxl_version_number 2013-4
_chemical_oxdiff_formula 'Fe S2 C8 N4 H6'
_shelx_space_group_comment
;
The symmetry employed for this shelxl refinement is uniquely defined
by the following loop, which should always be used as a source of
symmetry information in preference to the above space-group names.
They are only intended as comments.
;
_reflns_odcompleteness_completeness 93.56
_reflns_odcompleteness_iscentric 1
_reflns_odcompleteness_theta 74.33
_olex2_refinement_description
;
1. Others
 Fixed Uiso: H6(0.043) H11(0.048) H1(0.041) H4(0.05) H5(0.047) H7(0.043)
 Fixed X: H6(0.0306) H11(-0.1438) H1(-0.3287) H4(-0.6335) H5(-0.5123) H7(-
 0.4559)
 Fixed Y: H6(0.3136) H11(0.2176) H1(0.142) H4(0.5559) H5(0.458) H7(0.6265)
 Fixed Z: H6(0.7022) H11(0.7696) H1(0.6889) H4(0.3768) H5(0.2897) H7(0.4692)
;

loop_
_space_group_symop_operation_xyz
'x, y, z'
'-x+1/2, -y, z+1/2'
'x+1/2, -y+1/2, -z'
'-x, y+1/2, -z+1/2'
'-x, -y, -z'
'x-1/2, y, -z-1/2'
'-x-1/2, y-1/2, z'
'x, -y-1/2, z-1/2'

loop_
_atom_site_label
_atom_site_type_symbol
_atom_site_fract_x
_atom_site_fract_y
_atom_site_fract_z
_atom_site_U_iso_or_equiv
_atom_site_adp_type
_atom_site_occupancy
_atom_site_site_symmetry_order
_atom_site_calc_flag
_atom_site_refinement_flags_posn
_atom_site_refinement_flags_adp
Fe1 Fe 0.03875(6) 0.37851(3) 0.49403(3) 0.02275(18) Uani 1 1 d . .
S2 S 0.03158(9) 0.49457(4) 0.39254(5) 0.0271(2) Uani 1 1 d . .
S3 S -0.22809(10) 0.30101(5) 0.45009(5) 0.0320(2) Uani 1 1 d . .
C3 C -0.1996(4) 0.26394(17) 0.54901(17) 0.0218(6) Uani 1 1 d . .
N4 N -0.0751(3) 0.30336(15) 0.59208(16) 0.0258(5) Uani 1 1 d . .
C6 C -0.0533(4) 0.2860(2) 0.6723(2) 0.0356(8) Uani 1 1 d . .
H6 H 0.0306 0.3136 0.7022 0.043 Uiso 1 1 calc R U
C11 C -0.1533(5) 0.2273(2) 0.7125(2) 0.0398(8) Uani 1 1 d . .
H11 H -0.1438 0.2176 0.7696 0.048 Uiso 1 1 calc R U
N2 N -0.2927(3) 0.20097(15) 0.58260(15) 0.0251(6) Uani 1 1 d . .
C1 C -0.2665(4) 0.1846(2) 0.66415(19) 0.0344(8) Uani 1 1 d . .
H1 H -0.3287 0.1420 0.6889 0.041 Uiso 1 1 calc R U
C2 C -0.1865(4) 0.51157(18) 0.38349(17) 0.0231(6) Uani 1 1 d . .
N3 N -0.2795(4) 0.46923(18) 0.32838(16) 0.0347(6) Uani 1 1 d . .
N1 N -0.2472(3) 0.57140(15) 0.43535(15) 0.0257(5) Uani 1 1 d . .
C4 C -0.5181(4) 0.5451(3) 0.3786(2) 0.0420(9) Uani 1 1 d . .
H4 H -0.6335 0.5559 0.3768 0.050 Uiso 1 1 calc R U
C5 C -0.4438(5) 0.4867(2) 0.3273(2) 0.0394(8) Uani 1 1 d . .
H5 H -0.5123 0.4580 0.2897 0.047 Uiso 1 1 calc R U
C7 C -0.4110(4) 0.5867(2) 0.4332(2) 0.0362(8) Uani 1 1 d . .
H7 H -0.4559 0.6265 0.4692 0.043 Uiso 1 1 calc R U

loop_
_atom_site_aniso_label
_atom_site_aniso_U_11
_atom_site_aniso_U_22
_atom_site_aniso_U_33
_atom_site_aniso_U_23
_atom_site_aniso_U_13
_atom_site_aniso_U_12
Fe1 0.0172(3) 0.0263(3) 0.0248(3) 0.00091(17) -0.00003(17) -0.00379(18)
S2 0.0191(4) 0.0287(4) 0.0335(4) 0.0036(3) 0.0046(3) 0.0023(3)
S3 0.0286(4) 0.0407(4) 0.0268(4) 0.0068(3) -0.0058(3) -0.0112(3)
C3 0.0158(14) 0.0229(13) 0.0268(13) -0.0015(11) 0.0039(11) -0.0010(11)
N4 0.0223(13) 0.0266(12) 0.0285(12) 0.0016(10) -0.0021(10) -0.0052(10)
C6 0.0317(19) 0.0456(19) 0.0294(16) -0.0010(14) -0.0069(13) -0.0077(15)
C11 0.046(2) 0.052(2) 0.0221(14) 0.0044(14) -0.0020(14) -0.0107(17)
N2 0.0235(14) 0.0274(12) 0.0244(12) -0.0009(10) 0.0030(9) -0.0053(11)
C1 0.037(2) 0.0376(17) 0.0290(15) 0.0041(13) 0.0075(13) -0.0120(14)
C2 0.0207(15) 0.0255(13) 0.0230(12) 0.0019(11) 0.0005(10) -0.0016(11)
N3 0.0353(16) 0.0414(15) 0.0274(13) -0.0060(12) -0.0047(11) -0.0022(12)
N1 0.0170(13) 0.0285(12) 0.0317(12) -0.0019(10) -0.0022(10) -0.0015(10)
C4 0.0178(17) 0.052(2) 0.056(2) -0.0011(18) -0.0064(15) -0.0026(15)
C5 0.035(2) 0.052(2) 0.0305(16) -0.0005(15) -0.0134(14) -0.0122(16)
C7 0.0191(17) 0.0393(18) 0.0503(19) -0.0080(16) 0.0005(14) 0.0013(14)

loop_
_atom_type_symbol
_atom_type_description
_atom_type_scat_dispersion_real
_atom_type_scat_dispersion_imag
_atom_type_scat_source
C C 0.0181 0.0091 'International Tables Vol C Tables 4.2.6.8 and 6.1.1.4'
H H 0.0000 0.0000 'International Tables Vol C Tables 4.2.6.8 and 6.1.1.4'
N N 0.0311 0.0180 'International Tables Vol C Tables 4.2.6.8 and 6.1.1.4'
S S 0.3331 0.5567 'International Tables Vol C Tables 4.2.6.8 and 6.1.1.4'
Fe Fe -1.1336 3.1974 'International Tables Vol C Tables 4.2.6.8 and 6.1.1.4'

loop_
_exptl_crystal_face_index_h
_exptl_crystal_face_index_k
_exptl_crystal_face_index_l
_exptl_crystal_face_perp_dist
_exptl_oxdiff_crystal_face_indexfrac_h
_exptl_oxdiff_crystal_face_indexfrac_k
_exptl_oxdiff_crystal_face_indexfrac_l
_exptl_oxdiff_crystal_face_x
_exptl_oxdiff_crystal_face_y
_exptl_oxdiff_crystal_face_z
0 -1 -10 0.0170 -0.0000 -1.0000 -10.0000 -0.9024 0.0092 -0.3505
3 7 -5 0.1021 3.0000 7.0000 -5.0000 -0.0498 -0.0241 -1.0106
-3 -8 -2 0.0728 -3.0000 -8.0000 -2.0000 -0.5930 0.0131 0.7854
-3 8 0 0.0754 -3.0000 8.0000 0.0000 0.1709 0.9285 -0.2044
3 -8 0 0.1234 3.0000 -8.0000 -0.0000 -0.1709 -0.9285 0.2044
3 8 2 0.1478 3.0000 8.0000 2.0000 0.5930 -0.0131 -0.7854
-3 -7 5 0.1021 -3.0000 -7.0000 5.0000 0.0498 0.0241 1.0106
0 1 10 0.0685 0.0000 1.0000 10.0000 0.9024 -0.0092 0.3505

loop_
_geom_angle_atom_site_label_1
_geom_angle_atom_site_label_2
_geom_angle_atom_site_label_3
_geom_angle
_geom_angle_site_symmetry_1
_geom_angle_site_symmetry_3
S2 Fe1 S3 99.62(3) . .
N4 Fe1 S2 151.94(7) . .
N4 Fe1 S3 65.50(7) . .
N4 Fe1 N2 109.27(10) . 3_556
N2 Fe1 S2 94.79(7) 3_556 .
N2 Fe1 S3 93.75(7) 3_556 .
N1 Fe1 S2 94.66(7) 5_566 .
N1 Fe1 S3 163.85(7) 5_566 .
N1 Fe1 N4 98.37(10) 5_566 .
N1 Fe1 N2 92.52(9) 5_566 3_556
C2 S2 Fe1 101.19(10) . .
C3 S3 Fe1 78.73(10) . .
N4 C3 S3 113.8(2) . .
N4 C3 N2 122.5(3) . .
N2 C3 S3 123.6(2) . .
C3 N4 Fe1 101.10(18) . .
C6 N4 Fe1 139.6(2) . .
C6 N4 C3 119.2(3) . .
N4 C6 C11 121.1(3) . .
C1 C11 C6 116.8(3) . .
C3 N2 Fe1 122.30(19) . 3_456
C1 N2 Fe1 121.1(2) . 3_456
C1 N2 C3 116.4(3) . .
N2 C1 C11 123.4(3) . .
N3 C2 S2 121.2(2) . .
N3 C2 N1 124.7(3) . .
N1 C2 S2 114.1(2) . .
C5 N3 C2 116.1(3) . .
C2 N1 Fe1 108.28(19) . 5_566
C7 N1 Fe1 134.1(2) . 5_566
C7 N1 C2 117.6(3) . .
C5 C4 C7 116.2(3) . .
N3 C5 C4 123.5(3) . .
N1 C7 C4 121.8(3) . .

loop_
_geom_bond_atom_site_label_1
_geom_bond_atom_site_label_2
_geom_bond_distance
_geom_bond_site_symmetry_2
Fe1 S2 2.4702(9) .
Fe1 S3 2.5480(9) .
Fe1 N4 2.173(3) .
Fe1 N2 2.214(2) 3_556
Fe1 N1 2.154(2) 5_566
S2 C2 1.753(3) .
S3 C3 1.705(3) .
C3 N4 1.358(4) .
C3 N2 1.360(4) .
N4 C6 1.324(4) .
C6 C11 1.387(5) .
C11 C1 1.367(5) .
N2 Fe1 2.214(2) 3_456
N2 C1 1.346(4) .
C2 N3 1.334(4) .
C2 N1 1.356(4) .
N3 C5 1.330(5) .
N1 Fe1 2.154(2) 5_566
N1 C7 1.319(4) .
C4 C5 1.376(6) .
C4 C7 1.388(5) .
